data_4112870
loop_
_publ_author_name
'Benjamin V. Mork'
'T. Don Tilley'
'Arthur J. Schultz'
'John A. Cowan'

_publ_section_title
;
 Silylene Hydride Complexes of Molybdenum with Silicon-Hydrogen
 Interactions: Neutron Structure of
 (\h5-C5Me5)(Me2PCH2CH2PMe2)Mo(H)(SiEt2)
;
_journal_name_full 'Journal of the American Chemical Society'
_journal_page_first 10428
_journal_page_last 10440
_journal_paper_doi 10.1021/ja040026g
_journal_volume 126
_journal_year 2004
_chemical_formula_sum 'C123 H48 Mo P2 Si2'
_chemical_formula_weight 538.69
_space_group_IT_number 14
_symmetry_cell_setting monoclinic
_symmetry_space_group_name_Hall '-P 2yn'
_symmetry_space_group_name_H-M 'P 1 21/n 1'
_atom_sites_solution_hydrogens geom
_atom_sites_solution_primary direct
_atom_sites_solution_secondary difmap
_audit_creation_method SHELXL
_cell_angle_alpha 90.00
_cell_angle_beta 96.229(1)
_cell_angle_gamma 90.00
_cell_formula_units_Z 4
_cell_length_a 9.0505(5)
_cell_length_b 14.5815(8)
_cell_length_c 21.9795(12)
_cell_measurement_reflns_used 4472
_cell_measurement_temperature 128(1)
_cell_measurement_theta_max 45
_cell_measurement_theta_min 4
_cell_volume 2883.5(3)
_computing_cell_refinement 'Siemens SAINT'
_computing_data_collection 'Siemens SMART'
_computing_data_reduction 'Siemens SAINT'
_computing_molecular_graphics SHELXP
_computing_structure_refinement 'SHELXL-93 (Sheldrick, 1993)'
_computing_structure_solution 'SHELXS-86 (Sheldrick, 1990)'
_diffrn_ambient_temperature 128(1)
_diffrn_measurement_device SMART
_diffrn_measurement_method '\w scans'
_diffrn_radiation_monochromator graphite
_diffrn_radiation_source 'fine-focus sealed tube'
_diffrn_radiation_type MoK\a
_diffrn_radiation_wavelength 0.71073
_diffrn_reflns_av_R_equivalents 0.0486
_diffrn_reflns_av_sigmaI/netI 0.0625
_diffrn_reflns_limit_h_max 10
_diffrn_reflns_limit_h_min -10
_diffrn_reflns_limit_k_max 16
_diffrn_reflns_limit_k_min -14
_diffrn_reflns_limit_l_max 25
_diffrn_reflns_limit_l_min -26
_diffrn_reflns_number 12724
_diffrn_reflns_theta_max 25.66
_diffrn_reflns_theta_min 1.68
_exptl_absorpt_coefficient_mu 0.657
_exptl_absorpt_correction_T_max 0.94
_exptl_absorpt_correction_T_min 0.58
_exptl_absorpt_correction_type 'empirical, SADABS'
_exptl_crystal_colour orange
_exptl_crystal_density_diffrn 1.241
_exptl_crystal_description plate
_exptl_crystal_F_000 1144
_exptl_crystal_size_max 0.20
_exptl_crystal_size_mid 0.18
_exptl_crystal_size_min 0.10
_refine_diff_density_max 0.504
_refine_diff_density_min -0.922
_refine_diff_density_rms 0.093
_refine_ls_extinction_method none
_refine_ls_goodness_of_fit_all 0.964
_refine_ls_goodness_of_fit_obs 1.051
_refine_ls_hydrogen_treatment mixed
_refine_ls_matrix_type full
_refine_ls_number_parameters 260
_refine_ls_number_reflns 4861
_refine_ls_number_restraints 0
_refine_ls_restrained_S_all 0.964
_refine_ls_restrained_S_obs 1.051
_refine_ls_R_factor_all 0.0721
_refine_ls_R_factor_obs 0.0425
_refine_ls_shift/esd_max -0.001
_refine_ls_shift/esd_mean 0.000
_refine_ls_structure_factor_coef Fsqd
_refine_ls_weighting_details 'w=1/[\s^2^(Fo^2^)+(0.0656P)^2^+0.0000P] where P=(Fo^2^+2Fc^2^)/3'
_refine_ls_weighting_scheme calc
_refine_ls_wR_factor_all 0.1117
_refine_ls_wR_factor_obs 0.1004
_reflns_number_observed 3379
_reflns_number_total 4861
_reflns_observed_criterion >2sigma(I)
_cod_data_source_file ja040026g_6.cif
_cod_data_source_block compound_8
_cod_depositor_comments
;
The following automatic conversions were performed:

'_refine_ls_weighting_scheme' value 'calc
w=1/[\s^2^(Fo^2^)+(0.0656P)^2^+0.0000P] where P=(Fo^2^+2Fc^2^)/3' was
changed to 'calc'. New tag '_refine_ls_weighting_details' was
created. The value of the new tag was set to
'w=1/[\s^2^(Fo^2^)+(0.0656P)^2^+0.0000P] where P=(Fo^2^+2Fc^2^)/3'.

Automatic conversion script
Id: cif_fix_values 3143 2015-03-26 13:38:13Z robertas 
;
_cod_database_code 4112870

loop_
_symmetry_equiv_pos_as_xyz
'x, y, z'
'-x+1/2, y+1/2, -z+1/2'
'-x, -y, -z'
'x-1/2, -y-1/2, z-1/2'

loop_
_atom_site_aniso_label
_atom_site_aniso_U_11
_atom_site_aniso_U_22
_atom_site_aniso_U_33
_atom_site_aniso_U_23
_atom_site_aniso_U_13
_atom_site_aniso_U_12
Mo1 0.0292(2) 0.0183(2) 0.0170(2) -0.0012(2) 0.00930(14) -0.0041(2)
P2 0.0231(6) 0.0219(6) 0.0362(7) 0.0007(5) 0.0071(5) -0.0017(5)
P1 0.0250(6) 0.0256(6) 0.0263(6) 0.0012(5) 0.0052(5) -0.0005(5)
Si1 0.0233(6) 0.0286(7) 0.0261(7) -0.0016(5) 0.0081(5) -0.0019(5)
Si2 0.0281(7) 0.0257(6) 0.0209(6) 0.0008(5) 0.0016(5) -0.0031(5)
C17 0.019(2) 0.015(2) 0.023(2) 0.001(2) -0.002(2) -0.003(2)
C5 0.041(3) 0.032(2) 0.019(2) -0.007(2) 0.008(2) -0.001(2)
C18 0.022(2) 0.022(2) 0.021(2) 0.002(2) 0.006(2) -0.001(2)
C13 0.038(3) 0.026(3) 0.081(4) 0.024(3) 0.010(3) 0.010(2)
C1 0.033(3) 0.032(3) 0.032(3) -0.015(2) 0.013(2) -0.002(2)
C12 0.072(4) 0.033(3) 0.051(3) 0.006(3) 0.029(3) 0.024(3)
C2 0.074(4) 0.025(3) 0.027(3) -0.010(2) -0.003(3) 0.011(3)
C10 0.104(5) 0.058(4) 0.023(3) -0.006(3) 0.007(3) 0.014(3)
C14 0.034(3) 0.024(3) 0.094(5) -0.006(3) 0.005(3) -0.003(2)
C4 0.040(3) 0.045(3) 0.044(3) -0.027(3) 0.020(2) -0.019(3)
C16 0.087(5) 0.067(4) 0.114(6) 0.042(4) -0.063(5) -0.045(4)
C3 0.106(5) 0.021(3) 0.027(3) -0.014(2) 0.036(3) -0.017(3)
C11 0.039(3) 0.072(4) 0.063(4) -0.014(3) -0.009(3) 0.018(3)
C15 0.121(6) 0.062(4) 0.155(7) -0.053(4) 0.111(5) -0.062(4)
C9 0.041(4) 0.118(6) 0.114(6) -0.080(5) 0.027(3) -0.032(4)
C7 0.174(8) 0.070(5) 0.065(5) -0.028(4) -0.036(5) 0.093(5)
C6 0.049(3) 0.081(4) 0.087(5) -0.056(4) 0.041(3) -0.019(3)
C19 0.037(3) 0.045(3) 0.031(3) -0.002(2) 0.015(2) 0.000(2)
C21 0.050(3) 0.044(3) 0.024(3) 0.007(2) 0.006(2) -0.004(2)
C20 0.039(3) 0.029(3) 0.070(4) 0.005(3) 0.017(3) 0.000(2)
C22 0.031(3) 0.065(4) 0.037(3) 0.013(3) 0.002(2) 0.007(3)
C23 0.072(4) 0.036(3) 0.053(4) 0.004(3) -0.024(3) -0.014(3)
C8 0.281(11) 0.032(3) 0.072(5) -0.018(3) 0.097(6) -0.070(5)

loop_
_atom_site_label
_atom_site_type_symbol
_atom_site_fract_x
_atom_site_fract_y
_atom_site_fract_z
_atom_site_U_iso_or_equiv
_atom_site_thermal_displace_type
_atom_site_occupancy
_atom_site_calc_flag
_atom_site_refinement_flags
Mo1 Mo 0.74446(4) 0.22513(2) 0.14648(2) 0.02101(13) Uani 1 d .
P2 P 0.57496(12) 0.09843(7) 0.12808(6) 0.0268(3) Uani 1 d .
P1 P 0.90399(12) 0.09257(7) 0.15424(5) 0.0255(3) Uani 1 d .
Si1 Si 1.07784(13) 0.28485(8) 0.01908(5) 0.0256(3) Uani 1 d .
Si2 Si 0.74337(13) 0.28972(8) -0.05259(5) 0.0250(3) Uani 1 d .
C17 C 0.8187(4) 0.2474(3) 0.0692(2) 0.0194(9) Uani 1 d .
C5 C 0.7733(5) 0.2735(3) 0.2502(2) 0.0302(10) Uani 1 d .
C18 C 0.8748(4) 0.2757(3) 0.0182(2) 0.0213(9) Uani 1 d .
C13 C 0.8042(5) -0.0143(3) 0.1668(3) 0.0479(14) Uani 1 d .
H13A H 0.8645(5) -0.0668(3) 0.1584(3) 0.057 Uiso 1 calc R
H13B H 0.7821(5) -0.0179(3) 0.2090(3) 0.057 Uiso 1 calc R
C1 C 0.6288(5) 0.3004(3) 0.2270(2) 0.0319(11) Uani 1 d .
C12 C 0.9975(6) 0.0584(3) 0.0887(2) 0.0504(14) Uani 1 d .
H12A H 0.9286(6) 0.0609(3) 0.0523(2) 0.076 Uiso 1 calc R
H12B H 1.0344(6) -0.0031(3) 0.0946(2) 0.076 Uiso 1 calc R
H12C H 1.0790(6) 0.0992(3) 0.0845(2) 0.076 Uiso 1 calc R
C2 C 0.6389(6) 0.3633(3) 0.1785(2) 0.0424(13) Uani 1 d .
C10 C 0.8121(7) 0.2190(4) 0.3074(2) 0.062(2) Uani 1 d .
H10A H 0.9176(7) 0.2094(4) 0.3135(2) 0.093 Uiso 1 calc R
H10B H 0.7624(7) 0.1608(4) 0.3037(2) 0.093 Uiso 1 calc R
H10C H 0.7812(7) 0.2518(4) 0.3417(2) 0.093 Uiso 1 calc R
C14 C 0.6613(5) -0.0135(3) 0.1238(3) 0.051(2) Uani 1 d .
H14A H 0.5947(5) -0.0609(3) 0.1354(3) 0.061 Uiso 1 calc R
H14B H 0.6828(5) -0.0255(3) 0.0822(3) 0.061 Uiso 1 calc R
C4 C 0.8754(5) 0.3219(3) 0.2168(2) 0.0419(13) Uani 1 d .
C16 C 0.4465(7) 0.0986(4) 0.0588(3) 0.095(3) Uani 1 d .
H16A H 0.4997(7) 0.1113(4) 0.0243(3) 0.142 Uiso 1 calc R
H16B H 0.3722(7) 0.1449(4) 0.0618(3) 0.142 Uiso 1 calc R
H16C H 0.3995(7) 0.0397(4) 0.0537(3) 0.142 Uiso 1 calc R
C3 C 0.7918(7) 0.3780(3) 0.1733(2) 0.049(2) Uani 1 d .
C11 C 1.0574(5) 0.0815(4) 0.2148(2) 0.059(2) Uani 1 d .
H11A H 1.0239(5) 0.0978(4) 0.2533(2) 0.089 Uiso 1 calc R
H11B H 1.1369(5) 0.1216(4) 0.2064(2) 0.089 Uiso 1 calc R
H11C H 1.0923(5) 0.0193(4) 0.2165(2) 0.089 Uiso 1 calc R
C15 C 0.4426(8) 0.0733(4) 0.1819(3) 0.105(3) Uani 1 d .
H15A H 0.4933(8) 0.0705(4) 0.2225(3) 0.158 Uiso 1 calc R
H15B H 0.3958(8) 0.0154(4) 0.1718(3) 0.158 Uiso 1 calc R
H15C H 0.3685(8) 0.1206(4) 0.1799(3) 0.158 Uiso 1 calc R
C9 C 1.0413(6) 0.3249(5) 0.2319(3) 0.090(3) Uani 1 d .
H9A H 1.0711(6) 0.2800(5) 0.2628(3) 0.135 Uiso 1 calc R
H9B H 1.0705(6) 0.3848(5) 0.2468(3) 0.135 Uiso 1 calc R
H9C H 1.0884(6) 0.3117(5) 0.1958(3) 0.135 Uiso 1 calc R
C7 C 0.5101(8) 0.4128(4) 0.1444(3) 0.107(3) Uani 1 d .
H7A H 0.5455(8) 0.4515(4) 0.1137(3) 0.160 Uiso 1 calc R
H7B H 0.4615(8) 0.4497(4) 0.1724(3) 0.160 Uiso 1 calc R
H7C H 0.4409(8) 0.3690(4) 0.1252(3) 0.160 Uiso 1 calc R
C6 C 0.4884(6) 0.2758(4) 0.2544(3) 0.070(2) Uani 1 d .
H6A H 0.4045(6) 0.3023(4) 0.2302(3) 0.105 Uiso 1 calc R
H6B H 0.4935(6) 0.2990(4) 0.2954(3) 0.105 Uiso 1 calc R
H6C H 0.4776(6) 0.2103(4) 0.2549(3) 0.105 Uiso 1 calc R
C19 C 1.1477(5) 0.2068(3) -0.0388(2) 0.0366(12) Uani 1 d .
H19A H 1.2537(5) 0.2129(3) -0.0374(2) 0.055 Uiso 1 calc R
H19B H 1.1023(5) 0.2229(3) -0.0789(2) 0.055 Uiso 1 calc R
H19C H 1.1232(5) 0.1446(3) -0.0298(2) 0.055 Uiso 1 calc R
C21 C 0.8219(5) 0.3617(3) -0.1115(2) 0.0392(12) Uani 1 d .
H21A H 0.7505(5) 0.3669(3) -0.1469(2) 0.059 Uiso 1 calc R
H21B H 0.9109(5) 0.3336(3) -0.1228(2) 0.059 Uiso 1 calc R
H21C H 0.8449(5) 0.4216(3) -0.0950(2) 0.059 Uiso 1 calc R
C20 C 1.1474(5) 0.4019(3) 0.0046(2) 0.0455(14) Uani 1 d .
H20A H 1.2538(5) 0.4005(3) 0.0058(2) 0.068 Uiso 1 calc R
H20B H 1.1195(5) 0.4431(3) 0.0354(2) 0.068 Uiso 1 calc R
H20C H 1.1051(5) 0.4225(3) -0.0350(2) 0.068 Uiso 1 calc R
C22 C 0.5666(5) 0.3454(4) -0.0351(2) 0.0444(13) Uani 1 d .
H22A H 0.5009(5) 0.3519(4) -0.0722(2) 0.067 Uiso 1 calc R
H22B H 0.5881(5) 0.4048(4) -0.0176(2) 0.067 Uiso 1 calc R
H22C H 0.5200(5) 0.3081(4) -0.0067(2) 0.067 Uiso 1 calc R
C23 C 0.7018(6) 0.1744(3) -0.0878(2) 0.056(2) Uani 1 d .
H23A H 0.6342(6) 0.1812(3) -0.1243(2) 0.084 Uiso 1 calc R
H23B H 0.6577(6) 0.1360(3) -0.0593(2) 0.084 Uiso 1 calc R
H23C H 0.7924(6) 0.1468(3) -0.0979(2) 0.084 Uiso 1 calc R
C8 C 0.8556(10) 0.4483(4) 0.1329(3) 0.123(4) Uani 1 d .
H8A H 0.7763(10) 0.4773(4) 0.1074(3) 0.184 Uiso 1 calc R
H8B H 0.9213(10) 0.4185(4) 0.1077(3) 0.184 Uiso 1 calc R
H8C H 0.9098(10) 0.4936(4) 0.1580(3) 0.184 Uiso 1 calc R
H1 H 1.1676(44) 0.2698(26) 0.0796(18) 0.035(12) Uiso 1 d .
H100 H 0.6402(85) 0.2439(47) 0.0888(35) 0.148(29) Uiso 1 d .

loop_
_atom_type_symbol
_atom_type_description
_atom_type_scat_dispersion_real
_atom_type_scat_dispersion_imag
_atom_type_scat_source
C C 0.0033 0.0016 'International Tables Vol C Tables 4.2.6.8 and 6.1.1.4'
H H 0.0000 0.0000 'International Tables Vol C Tables 4.2.6.8 and 6.1.1.4'
Si Si 0.0817 0.0704 'International Tables Vol C Tables 4.2.6.8 and 6.1.1.4'
P P 0.1023 0.0942 'International Tables Vol C Tables 4.2.6.8 and 6.1.1.4'
Mo Mo -1.6832 0.6857 'International Tables Vol C Tables 4.2.6.8 and 6.1.1.4'

loop_
_geom_angle_atom_site_label_1
_geom_angle_atom_site_label_2
_geom_angle_atom_site_label_3
_geom_angle
C17 Mo1 C4 106.5(2)
C17 Mo1 C3 89.4(2)
C4 Mo1 C3 35.4(2)
C17 Mo1 C2 108.1(2)
C4 Mo1 C2 58.6(2)
C3 Mo1 C2 35.1(2)
C17 Mo1 C5 141.9(2)
C4 Mo1 C5 35.4(2)
C3 Mo1 C5 58.4(2)
C2 Mo1 C5 57.9(2)
C17 Mo1 P2 105.00(11)
C4 Mo1 P2 148.05(13)
C3 Mo1 P2 150.7(2)
C2 Mo1 P2 115.61(14)
C5 Mo1 P2 113.00(11)
C17 Mo1 P1 86.17(12)
C4 Mo1 P1 100.49(14)
C3 Mo1 P1 131.1(2)
C2 Mo1 P1 156.89(12)
C5 Mo1 P1 99.67(11)
P2 Mo1 P1 76.23(4)
C17 Mo1 C1 142.4(2)
C4 Mo1 C1 57.7(2)
C3 Mo1 C1 57.5(2)
C2 Mo1 C1 34.4(2)
C5 Mo1 C1 34.14(15)
P2 Mo1 C1 98.80(11)
P1 Mo1 C1 128.11(12)
C17 Mo1 H100 58.5(29)
C4 Mo1 H100 132.1(26)
C3 Mo1 H100 96.8(26)
C2 Mo1 H100 82.0(27)
C5 Mo1 H100 137.8(28)
P2 Mo1 H100 70.9(27)
P1 Mo1 H100 121.1(27)
C1 Mo1 H100 104.5(28)
C15 P2 C16 98.0(4)
C15 P2 C14 99.9(3)
C16 P2 C14 101.4(3)
C15 P2 Mo1 120.0(2)
C16 P2 Mo1 118.6(2)
C14 P2 Mo1 115.4(2)
C12 P1 C11 99.8(2)
C12 P1 C13 99.5(2)
C11 P1 C13 99.4(2)
C12 P1 Mo1 119.4(2)
C11 P1 Mo1 121.8(2)
C13 P1 Mo1 113.0(2)
C18 Si1 C20 114.9(2)
C18 Si1 C19 111.1(2)
C20 Si1 C19 107.3(2)
C18 Si1 H1 116.3(16)
C20 Si1 H1 97.2(15)
C19 Si1 H1 108.9(15)
C18 Si2 C21 112.6(2)
C18 Si2 C22 111.0(2)
C21 Si2 C22 107.3(2)
C18 Si2 C23 109.1(2)
C21 Si2 C23 107.0(2)
C22 Si2 C23 109.7(2)
C18 C17 Mo1 171.5(3)
C1 C5 C4 107.6(4)
C1 C5 C10 125.3(4)
C4 C5 C10 126.1(5)
C1 C5 Mo1 74.5(2)
C4 C5 Mo1 70.2(2)
C10 C5 Mo1 129.8(3)
C17 C18 Si1 118.7(3)
C17 C18 Si2 117.7(3)
Si1 C18 Si2 123.1(2)
C14 C13 P1 107.4(3)
C14 C13 H13A 110.2(3)
P1 C13 H13A 110.2(2)
C14 C13 H13B 110.2(3)
P1 C13 H13B 110.2(2)
H13A C13 H13B 108.5
C5 C1 C2 108.7(4)
C5 C1 C6 125.4(5)
C2 C1 C6 125.5(5)
C5 C1 Mo1 71.3(2)
C2 C1 Mo1 71.0(3)
C6 C1 Mo1 129.4(3)
P1 C12 H12A 109.5(2)
P1 C12 H12B 109.5(2)
H12A C12 H12B 109.5
P1 C12 H12C 109.5(2)
H12A C12 H12C 109.5
H12B C12 H12C 109.5
C1 C2 C3 107.6(4)
C1 C2 C7 125.3(6)
C3 C2 C7 126.8(5)
C1 C2 Mo1 74.6(2)
C3 C2 Mo1 71.1(3)
C7 C2 Mo1 125.2(3)
C5 C10 H10A 109.5(3)
C5 C10 H10B 109.5(3)
H10A C10 H10B 109.5
C5 C10 H10C 109.5(3)
H10A C10 H10C 109.5
H10B C10 H10C 109.5
C13 C14 P2 108.4(3)
C13 C14 H14A 110.0(3)
P2 C14 H14A 110.0(2)
C13 C14 H14B 110.0(3)
P2 C14 H14B 110.0(2)
H14A C14 H14B 108.4
C3 C4 C5 107.8(4)
C3 C4 C9 125.5(5)
C5 C4 C9 125.9(5)
C3 C4 Mo1 72.9(3)
C5 C4 Mo1 74.4(2)
C9 C4 Mo1 126.2(3)
P2 C16 H16A 109.5(2)
P2 C16 H16B 109.5(3)
H16A C16 H16B 109.5
P2 C16 H16C 109.5(2)
H16A C16 H16C 109.5
H16B C16 H16C 109.5
C4 C3 C2 108.3(4)
C4 C3 C8 125.4(6)
C2 C3 C8 126.1(6)
C4 C3 Mo1 71.8(3)
C2 C3 Mo1 73.8(3)
C8 C3 Mo1 124.8(3)
P1 C11 H11A 109.5(2)
P1 C11 H11B 109.5(2)
H11A C11 H11B 109.5
P1 C11 H11C 109.5(2)
H11A C11 H11C 109.5
H11B C11 H11C 109.5
P2 C15 H15A 109.5(3)
P2 C15 H15B 109.5(2)
H15A C15 H15B 109.5
P2 C15 H15C 109.5(2)
H15A C15 H15C 109.5
H15B C15 H15C 109.5
C4 C9 H9A 109.5(4)
C4 C9 H9B 109.5(3)
H9A C9 H9B 109.5
C4 C9 H9C 109.5(3)
H9A C9 H9C 109.5
H9B C9 H9C 109.5
C2 C7 H7A 109.5(4)
C2 C7 H7B 109.5(3)
H7A C7 H7B 109.5
C2 C7 H7C 109.5(3)
H7A C7 H7C 109.5
H7B C7 H7C 109.5
C1 C6 H6A 109.5(3)
C1 C6 H6B 109.5(3)
H6A C6 H6B 109.5
C1 C6 H6C 109.5(3)
H6A C6 H6C 109.5
H6B C6 H6C 109.5
Si1 C19 H19A 109.47(14)
Si1 C19 H19B 109.47(15)
H19A C19 H19B 109.5
Si1 C19 H19C 109.47(15)
H19A C19 H19C 109.5
H19B C19 H19C 109.5
Si2 C21 H21A 109.47(14)
Si2 C21 H21B 109.5(2)
H21A C21 H21B 109.5
Si2 C21 H21C 109.5(2)
H21A C21 H21C 109.5
H21B C21 H21C 109.5
Si1 C20 H20A 109.47(15)
Si1 C20 H20B 109.5(2)
H20A C20 H20B 109.5
Si1 C20 H20C 109.5(2)
H20A C20 H20C 109.5
H20B C20 H20C 109.5
Si2 C22 H22A 109.47(14)
Si2 C22 H22B 109.5(2)
H22A C22 H22B 109.5
Si2 C22 H22C 109.5(2)
H22A C22 H22C 109.5
H22B C22 H22C 109.5
Si2 C23 H23A 109.47(15)
Si2 C23 H23B 109.5(2)
H23A C23 H23B 109.5
Si2 C23 H23C 109.5(2)
H23A C23 H23C 109.5
H23B C23 H23C 109.5
C3 C8 H8A 109.5(4)
C3 C8 H8B 109.5(3)
H8A C8 H8B 109.5
C3 C8 H8C 109.5(3)
H8A C8 H8C 109.5
H8B C8 H8C 109.5

loop_
_geom_bond_atom_site_label_1
_geom_bond_atom_site_label_2
_geom_bond_distance
Mo1 C17 1.920(4)
Mo1 C4 2.320(4)
Mo1 C3 2.334(4)
Mo1 C2 2.369(4)
Mo1 C5 2.374(4)
Mo1 P2 2.4074(11)
Mo1 P1 2.4077(12)
Mo1 C1 2.416(4)
Mo1 H100 1.52(8)
P2 C15 1.810(5)
P2 C16 1.813(5)
P2 C14 1.817(5)
P1 C12 1.819(5)
P1 C11 1.823(5)
P1 C13 1.837(5)
Si1 C18 1.840(4)
Si1 C20 1.859(4)
Si1 C19 1.867(4)
Si1 H1 1.50(4)
Si2 C18 1.865(4)
Si2 C21 1.866(4)
Si2 C22 1.871(5)
Si2 C23 1.872(5)
C17 C18 1.345(5)
C5 C1 1.407(6)
C5 C4 1.429(6)
C5 C10 1.496(6)
C13 C14 1.517(6)
C13 H13A 0.97
C13 H13B 0.97
C1 C2 1.416(6)
C1 C6 1.507(6)
C12 H12A 0.96
C12 H12B 0.96
C12 H12C 0.96
C2 C3 1.418(7)
C2 C7 1.501(7)
C10 H10A 0.96
C10 H10B 0.96
C10 H10C 0.96
C14 H14A 0.97
C14 H14B 0.97
C4 C3 1.413(7)
C4 C9 1.503(7)
C16 H16A 0.96
C16 H16B 0.96
C16 H16C 0.96
C3 C8 1.511(7)
C11 H11A 0.96
C11 H11B 0.96
C11 H11C 0.96
C15 H15A 0.96
C15 H15B 0.96
C15 H15C 0.96
C9 H9A 0.96
C9 H9B 0.96
C9 H9C 0.96
C7 H7A 0.96
C7 H7B 0.96
C7 H7C 0.96
C6 H6A 0.96
C6 H6B 0.96
C6 H6C 0.96
C19 H19A 0.96
C19 H19B 0.96
C19 H19C 0.96
C21 H21A 0.96
C21 H21B 0.96
C21 H21C 0.96
C20 H20A 0.96
C20 H20B 0.96
C20 H20C 0.96
C22 H22A 0.96
C22 H22B 0.96
C22 H22C 0.96
C23 H23A 0.96
C23 H23B 0.96
C23 H23C 0.96
C8 H8A 0.96
C8 H8B 0.96
C8 H8C 0.96

loop_
_geom_torsion_atom_site_label_1
_geom_torsion_atom_site_label_2
_geom_torsion_atom_site_label_3
_geom_torsion_atom_site_label_4
_geom_torsion
C17 Mo1 P2 C15 -163.7(3)
C4 Mo1 P2 C15 26.4(4)
C3 Mo1 P2 C15 -46.6(4)
C2 Mo1 P2 C15 -44.7(3)
C5 Mo1 P2 C15 19.4(3)
P1 Mo1 P2 C15 114.2(3)
C1 Mo1 P2 C15 -13.0(3)
C17 Mo1 P2 C16 -43.7(3)
C4 Mo1 P2 C16 146.3(4)
C3 Mo1 P2 C16 73.4(4)
C2 Mo1 P2 C16 75.3(3)
C5 Mo1 P2 C16 139.3(3)
P1 Mo1 P2 C16 -125.9(3)
C1 Mo1 P2 C16 106.9(3)
C17 Mo1 P2 C14 76.8(2)
C4 Mo1 P2 C14 -93.1(3)
C3 Mo1 P2 C14 -166.1(3)
C2 Mo1 P2 C14 -164.2(2)
C5 Mo1 P2 C14 -100.2(2)
P1 Mo1 P2 C14 -5.3(2)
C1 Mo1 P2 C14 -132.6(2)
C17 Mo1 P1 C12 -8.6(2)
C4 Mo1 P1 C12 -114.6(2)
C3 Mo1 P1 C12 -94.5(3)
C2 Mo1 P1 C12 -138.1(4)
C5 Mo1 P1 C12 -150.6(2)
P2 Mo1 P1 C12 97.9(2)
C1 Mo1 P1 C12 -171.6(2)
C17 Mo1 P1 C11 116.8(3)
C4 Mo1 P1 C11 10.8(3)
C3 Mo1 P1 C11 31.0(3)
C2 Mo1 P1 C11 -12.6(4)
C5 Mo1 P1 C11 -25.2(3)
P2 Mo1 P1 C11 -136.7(2)
C1 Mo1 P1 C11 -46.2(3)
C17 Mo1 P1 C13 -125.0(2)
C4 Mo1 P1 C13 128.9(2)
C3 Mo1 P1 C13 149.1(2)
C2 Mo1 P1 C13 105.5(4)
C5 Mo1 P1 C13 92.9(2)
P2 Mo1 P1 C13 -18.6(2)
C1 Mo1 P1 C13 71.9(2)
C4 Mo1 C17 C18 -29.5(22)
C3 Mo1 C17 C18 1.9(22)
C2 Mo1 C17 C18 32.1(22)
C5 Mo1 C17 C18 -28.5(23)
P2 Mo1 C17 C18 156.0(21)
P1 Mo1 C17 C18 -129.3(22)
C1 Mo1 C17 C18 28.6(23)
C17 Mo1 C5 C1 114.0(3)
C4 Mo1 C5 C1 115.7(4)
C3 Mo1 C5 C1 77.6(3)
C2 Mo1 C5 C1 36.0(3)
P2 Mo1 C5 C1 -70.7(3)
P1 Mo1 C5 C1 -149.8(2)
C1 Mo1 C5 C1 0.000(1)
C17 Mo1 C5 C4 -1.6(4)
C4 Mo1 C5 C4 0.0
C3 Mo1 C5 C4 -38.1(3)
C2 Mo1 C5 C4 -79.7(3)
P2 Mo1 C5 C4 173.6(3)
P1 Mo1 C5 C4 94.5(3)
C1 Mo1 C5 C4 -115.7(4)
C17 Mo1 C5 C10 -122.6(5)
C4 Mo1 C5 C10 -121.0(6)
C3 Mo1 C5 C10 -159.1(5)
C2 Mo1 C5 C10 159.3(5)
P2 Mo1 C5 C10 52.6(5)
P1 Mo1 C5 C10 -26.5(5)
C1 Mo1 C5 C10 123.3(6)
Mo1 C17 C18 Si1 78.0(22)
Mo1 C17 C18 Si2 -109.4(21)
C20 Si1 C18 C17 -119.2(4)
C19 Si1 C18 C17 118.8(3)
C20 Si1 C18 Si2 68.6(3)
C19 Si1 C18 Si2 -53.4(3)
C21 Si2 C18 C17 162.4(3)
C22 Si2 C18 C17 42.1(4)
C23 Si2 C18 C17 -78.9(4)
C21 Si2 C18 Si1 -25.4(3)
C22 Si2 C18 Si1 -145.7(3)
C23 Si2 C18 Si1 93.3(3)
C12 P1 C13 C14 -83.7(4)
C11 P1 C13 C14 174.6(4)
Mo1 P1 C13 C14 44.1(4)
C4 C5 C1 C2 1.4(5)
C10 C5 C1 C2 170.4(4)
Mo1 C5 C1 C2 -61.5(3)
C4 C5 C1 C6 -171.5(4)
C10 C5 C1 C6 -2.6(7)
Mo1 C5 C1 C6 125.6(4)
C4 C5 C1 Mo1 62.9(3)
C10 C5 C1 Mo1 -128.2(5)
Mo1 C5 C1 Mo1 0.0
C17 Mo1 C1 C5 -112.5(3)
C4 Mo1 C1 C5 -38.1(3)
C3 Mo1 C1 C5 -80.3(3)
C2 Mo1 C1 C5 -118.3(4)
C5 Mo1 C1 C5 0.000(1)
P2 Mo1 C1 C5 118.4(2)
P1 Mo1 C1 C5 39.1(3)
C17 Mo1 C1 C2 5.8(4)
C4 Mo1 C1 C2 80.2(3)
C3 Mo1 C1 C2 38.1(3)
C2 Mo1 C1 C2 0.000(1)
C5 Mo1 C1 C2 118.3(4)
P2 Mo1 C1 C2 -123.2(3)
P1 Mo1 C1 C2 157.4(2)
C17 Mo1 C1 C6 126.6(5)
C4 Mo1 C1 C6 -159.0(6)
C3 Mo1 C1 C6 158.8(6)
C2 Mo1 C1 C6 120.8(6)
C5 Mo1 C1 C6 -120.9(6)
P2 Mo1 C1 C6 -2.5(5)
P1 Mo1 C1 C6 -81.8(5)
C5 C1 C2 C3 -2.3(5)
C6 C1 C2 C3 170.7(4)
Mo1 C1 C2 C3 -63.9(3)
C5 C1 C2 C7 -175.8(4)
C6 C1 C2 C7 -2.8(7)
Mo1 C1 C2 C7 122.6(5)
C5 C1 C2 Mo1 61.7(3)
C6 C1 C2 Mo1 -125.4(4)
Mo1 C1 C2 Mo1 0.0
C17 Mo1 C2 C1 -176.3(3)
C4 Mo1 C2 C1 -77.6(3)
C3 Mo1 C2 C1 -115.2(4)
C5 Mo1 C2 C1 -35.7(3)
P2 Mo1 C2 C1 66.5(3)
P1 Mo1 C2 C1 -50.4(5)
C1 Mo1 C2 C1 0.000(1)
C17 Mo1 C2 C3 -61.1(3)
C4 Mo1 C2 C3 37.5(3)
C3 Mo1 C2 C3 0.0
C5 Mo1 C2 C3 79.5(3)
P2 Mo1 C2 C3 -178.4(2)
P1 Mo1 C2 C3 64.8(5)
C1 Mo1 C2 C3 115.2(4)
C17 Mo1 C2 C7 61.1(6)
C4 Mo1 C2 C7 159.8(6)
C3 Mo1 C2 C7 122.2(7)
C5 Mo1 C2 C7 -158.3(6)
P2 Mo1 C2 C7 -56.2(6)
P1 Mo1 C2 C7 -173.0(4)
C1 Mo1 C2 C7 -122.6(7)
P1 C13 C14 P2 -46.1(4)
C15 P2 C14 C13 -97.1(4)
C16 P2 C14 C13 162.5(4)
Mo1 P2 C14 C13 33.0(4)
C1 C5 C4 C3 0.0(5)
C10 C5 C4 C3 -168.8(4)
Mo1 C5 C4 C3 65.7(3)
C1 C5 C4 C9 170.6(4)
C10 C5 C4 C9 1.8(8)
Mo1 C5 C4 C9 -123.7(5)
C1 C5 C4 Mo1 -65.7(3)
C10 C5 C4 Mo1 125.4(4)
Mo1 C5 C4 Mo1 0.0
C17 Mo1 C4 C3 64.2(3)
C3 Mo1 C4 C3 0.000(1)
C2 Mo1 C4 C3 -37.2(3)
C5 Mo1 C4 C3 -114.7(4)
P2 Mo1 C4 C3 -125.9(3)
P1 Mo1 C4 C3 153.3(3)
C1 Mo1 C4 C3 -78.0(3)
C17 Mo1 C4 C5 179.0(3)
C3 Mo1 C4 C5 114.7(4)
C2 Mo1 C4 C5 77.5(3)
C5 Mo1 C4 C5 0.0
P2 Mo1 C4 C5 -11.2(4)
P1 Mo1 C4 C5 -92.0(3)
C1 Mo1 C4 C5 36.7(3)
C17 Mo1 C4 C9 -57.6(6)
C3 Mo1 C4 C9 -121.9(7)
C2 Mo1 C4 C9 -159.1(6)
C5 Mo1 C4 C9 123.4(7)
P2 Mo1 C4 C9 112.2(5)
P1 Mo1 C4 C9 31.4(5)
C1 Mo1 C4 C9 160.1(6)
C5 C4 C3 C2 -1.4(5)
C9 C4 C3 C2 -172.1(4)
Mo1 C4 C3 C2 65.3(3)
C5 C4 C3 C8 173.1(4)
C9 C4 C3 C8 2.5(8)
Mo1 C4 C3 C8 -120.2(5)
C5 C4 C3 Mo1 -66.7(3)
C9 C4 C3 Mo1 122.6(5)
Mo1 C4 C3 Mo1 0.0
C1 C2 C3 C4 2.2(5)
C7 C2 C3 C4 175.6(4)
Mo1 C2 C3 C4 -64.0(3)
C1 C2 C3 C8 -172.2(4)
C7 C2 C3 C8 1.2(8)
Mo1 C2 C3 C8 121.5(5)
C1 C2 C3 Mo1 66.2(3)
C7 C2 C3 Mo1 -120.4(5)
Mo1 C2 C3 Mo1 0.0
C17 Mo1 C3 C4 -120.3(3)
C4 Mo1 C3 C4 0.000(1)
C2 Mo1 C3 C4 116.0(4)
C5 Mo1 C3 C4 38.2(3)
P2 Mo1 C3 C4 119.0(3)
P1 Mo1 C3 C4 -35.9(3)
C1 Mo1 C3 C4 78.7(3)
C17 Mo1 C3 C2 123.7(3)
C4 Mo1 C3 C2 -116.0(4)
C2 Mo1 C3 C2 0.0
C5 Mo1 C3 C2 -77.9(3)
P2 Mo1 C3 C2 3.0(5)
P1 Mo1 C3 C2 -151.9(2)
C1 Mo1 C3 C2 -37.3(3)
C17 Mo1 C3 C8 0.6(6)
C4 Mo1 C3 C8 120.9(8)
C2 Mo1 C3 C8 -123.0(8)
C5 Mo1 C3 C8 159.1(7)
P2 Mo1 C3 C8 -120.0(6)
P1 Mo1 C3 C8 85.1(6)
C1 Mo1 C3 C8 -160.4(7)
